data_1553745
loop_
_publ_author_name
'Wang, Bin'
'Xu, Tong'
'Zhu, Lei'
'Lan, Yu'
'Wang, Jingdong'
'Lu, Ning'
'Wei, Zhonglin'
'Lin, Yingjie'
'Duan, Haifeng'

_publ_section_title
;
 Highly enantioselective nitro-Mannich reaction of ketimines under
 phase-transfer catalysis
;
_journal_issue 7
_journal_name_full 'Organic Chemistry Frontiers'
_journal_page_first 1266
_journal_paper_doi 10.1039/C7QO00124J
_journal_volume 4
_journal_year 2017
_chemical_compound_source synthesis
_chemical_formula_moiety 'C14 H14 N2 O2 S'
_chemical_formula_sum 'C14 H14 N2 O2 S'
_chemical_formula_weight 274.33
_chemical_name_systematic (E)-6-methyl-N-(1-phenylethylidene)pyridine-2-sulfonamide
_chemical_properties_physical ', Moisture-sensitive'
_space_group_IT_number 2
_space_group_name_Hall '-P 1'
_space_group_name_H-M_alt 'P -1'
_symmetry_cell_setting triclinic
_symmetry_space_group_name_H-M 'P -1'
_atom_sites_solution_hydrogens geom
_atom_sites_solution_primary direct
_atom_sites_solution_secondary difmap
_audit_creation_method SHELXL-97
_audit_update_record
;
2016-06-27 deposited with the CCDC.
2017-03-20 downloaded from the CCDC.
;
_cell_angle_alpha 83.14(2)
_cell_angle_beta 79.60(2)
_cell_angle_gamma 72.93(2)
_cell_formula_units_Z 2
_cell_length_a 6.121(5)
_cell_length_b 8.835(7)
_cell_length_c 13.265(12)
_cell_measurement_reflns_used 2335
_cell_measurement_temperature 296(2)
_cell_measurement_theta_max 25.16
_cell_measurement_theta_min 1.56
_cell_volume 672.8(10)
_computing_structure_refinement 'SHELXL-97 (Sheldrick, 1997)'
_computing_structure_solution 'SHELXS-97 (Sheldrick, 1990)'
_diffrn_ambient_temperature 296(2)
_diffrn_measured_fraction_theta_full 0.966
_diffrn_measured_fraction_theta_max 0.966
_diffrn_measurement_device_type 'CCD area detector'
_diffrn_radiation_monochromator graphite
_diffrn_radiation_source 'fine-focus sealed tube'
_diffrn_radiation_type MoK\a
_diffrn_radiation_wavelength 0.71073
_diffrn_reflns_av_R_equivalents 0.0389
_diffrn_reflns_av_sigmaI/netI 0.0631
_diffrn_reflns_limit_h_max 7
_diffrn_reflns_limit_h_min -7
_diffrn_reflns_limit_k_max 10
_diffrn_reflns_limit_k_min -10
_diffrn_reflns_limit_l_max 15
_diffrn_reflns_limit_l_min -12
_diffrn_reflns_number 4111
_diffrn_reflns_theta_full 25.16
_diffrn_reflns_theta_max 25.16
_diffrn_reflns_theta_min 1.56
_exptl_absorpt_coefficient_mu 0.240
_exptl_absorpt_correction_T_max 0.9610
_exptl_absorpt_correction_T_min 0.9548
_exptl_absorpt_correction_type empirical
_exptl_absorpt_process_details SADABS
_exptl_crystal_colour colourless
_exptl_crystal_density_diffrn 1.354
_exptl_crystal_density_method 'not measured'
_exptl_crystal_description block
_exptl_crystal_F_000 288
_exptl_crystal_recrystallization_method 'Re-crystallisation from solvent'
_exptl_crystal_size_max 0.19
_exptl_crystal_size_mid 0.16
_exptl_crystal_size_min 0.13
_refine_diff_density_max 0.428
_refine_diff_density_min -0.385
_refine_diff_density_rms 0.076
_refine_ls_extinction_method none
_refine_ls_goodness_of_fit_ref 0.967
_refine_ls_hydrogen_treatment mixed
_refine_ls_matrix_type full
_refine_ls_number_parameters 228
_refine_ls_number_reflns 2335
_refine_ls_number_restraints 0
_refine_ls_restrained_S_all 0.967
_refine_ls_R_factor_all 0.0942
_refine_ls_R_factor_gt 0.0655
_refine_ls_shift/su_max 0.000
_refine_ls_shift/su_mean 0.000
_refine_ls_structure_factor_coef Fsqd
_refine_ls_weighting_details 'calc w=1/[\s^2^(Fo^2^)+(0.1435P)^2^+0.0000P] where P=(Fo^2^+2Fc^2^)/3'
_refine_ls_weighting_scheme calc
_refine_ls_wR_factor_gt 0.1851
_refine_ls_wR_factor_ref 0.2162
_reflns_number_gt 1533
_reflns_number_total 2335
_reflns_threshold_expression >2sigma(I)
_cod_data_source_file c7qo00124j2.cif
_cod_data_source_block sad
_cod_original_sg_symbol_H-M p-1
_cod_database_code 1553745
_solvent_exptl_crystal_recrystallization_method 'dichloromethane, iso-propanol'

loop_
_symmetry_equiv_pos_as_xyz
'x, y, z'
'-x, -y, -z'

loop_
_atom_site_label
_atom_site_type_symbol
_atom_site_fract_x
_atom_site_fract_y
_atom_site_fract_z
_atom_site_U_iso_or_equiv
_atom_site_adp_type
_atom_site_occupancy
_atom_site_symmetry_multiplicity
_atom_site_calc_flag
S1 S 0.22057(18) 0.25564(12) 0.80139(8) 0.0547(4) Uani 1 1 d
O1 O 0.3358(6) 0.3774(4) 0.7834(3) 0.0813(11) Uani 1 1 d
O2 O 0.0189(5) 0.2750(4) 0.8766(2) 0.0663(9) Uani 1 1 d
N1 N 0.1733(6) 0.2141(4) 0.6919(2) 0.0506(8) Uani 1 1 d
N2 N 0.3477(5) -0.0524(4) 0.8464(2) 0.0491(8) Uani 1 1 d
C1 C 0.0127(7) 0.3076(4) 0.6450(3) 0.0470(9) Uani 1 1 d
C2 C -0.0122(7) 0.2600(4) 0.5461(3) 0.0490(9) Uani 1 1 d
C3 C -0.2200(9) 0.3115(6) 0.5068(4) 0.0662(13) Uani 1 1 d
H3 H -0.330(8) 0.352(5) 0.546(4) 0.060(14) Uiso 1 1 d
C4 C -0.2387(10) 0.2603(7) 0.4164(4) 0.0743(14) Uani 1 1 d
H4 H -0.380(9) 0.298(6) 0.392(4) 0.074(14) Uiso 1 1 d
C5 C -0.0561(10) 0.1618(6) 0.3617(4) 0.0699(14) Uani 1 1 d
H5 H -0.061(7) 0.120(5) 0.304(3) 0.057(12) Uiso 1 1 d
C6 C 0.1534(9) 0.1128(6) 0.3981(3) 0.0634(12) Uani 1 1 d
H6 H 0.294(8) 0.041(5) 0.361(3) 0.066(13) Uiso 1 1 d
C7 C 0.1746(8) 0.1585(5) 0.4903(3) 0.0542(10) Uani 1 1 d
H7 H 0.323(8) 0.123(5) 0.513(3) 0.057(12) Uiso 1 1 d
C8 C -0.1474(10) 0.4578(5) 0.6835(4) 0.0633(12) Uani 1 1 d
H8C H -0.070(11) 0.493(7) 0.731(5) 0.11(2) Uiso 1 1 d
H8B H -0.280(12) 0.435(8) 0.717(5) 0.13(2) Uiso 1 1 d
H8A H -0.170(8) 0.527(6) 0.628(4) 0.075(15) Uiso 1 1 d
C9 C 0.4232(7) 0.0769(5) 0.8367(3) 0.0483(9) Uani 1 1 d
C10 C 0.6315(8) 0.0812(7) 0.8589(3) 0.0617(12) Uani 1 1 d
H10 H 0.671(8) 0.171(5) 0.857(3) 0.063(13) Uiso 1 1 d
C11 C 0.7734(9) -0.0590(8) 0.8930(4) 0.0753(15) Uani 1 1 d
H11 H 0.906(8) -0.064(5) 0.914(3) 0.066(13) Uiso 1 1 d
C12 C 0.7029(8) -0.1950(7) 0.9036(3) 0.0671(13) Uani 1 1 d
H12 H 0.807(11) -0.294(8) 0.923(5) 0.11(2) Uiso 1 1 d
C13 C 0.4870(7) -0.1881(5) 0.8802(3) 0.0538(10) Uani 1 1 d
C14 C 0.3949(11) -0.3285(6) 0.8928(5) 0.0741(14) Uani 1 1 d
H14C H 0.278(9) -0.331(6) 0.958(4) 0.084(15) Uiso 1 1 d
H14B H 0.347(13) -0.343(8) 0.821(6) 0.14(3) Uiso 1 1 d
H14A H 0.516(11) -0.422(7) 0.903(4) 0.103(19) Uiso 1 1 d

loop_
_atom_site_aniso_label
_atom_site_aniso_U_11
_atom_site_aniso_U_22
_atom_site_aniso_U_33
_atom_site_aniso_U_23
_atom_site_aniso_U_13
_atom_site_aniso_U_12
S1 0.0563(7) 0.0567(7) 0.0590(7) -0.0173(5) -0.0057(5) -0.0243(5)
O1 0.089(2) 0.065(2) 0.109(3) -0.0168(18) -0.023(2) -0.0430(19)
O2 0.0638(19) 0.076(2) 0.0570(18) -0.0196(14) -0.0018(15) -0.0147(16)
N1 0.0520(19) 0.0530(19) 0.0496(19) -0.0103(14) -0.0052(15) -0.0177(16)
N2 0.0461(19) 0.062(2) 0.0429(18) -0.0122(14) -0.0069(14) -0.0181(16)
C1 0.044(2) 0.042(2) 0.053(2) -0.0030(16) 0.0023(18) -0.0149(17)
C2 0.054(2) 0.042(2) 0.046(2) 0.0007(16) -0.0017(18) -0.0115(18)
C3 0.058(3) 0.072(3) 0.063(3) -0.001(2) -0.012(2) -0.009(3)
C4 0.071(4) 0.083(4) 0.072(3) 0.001(3) -0.026(3) -0.020(3)
C5 0.096(4) 0.075(3) 0.048(3) -0.005(2) -0.014(3) -0.035(3)
C6 0.078(3) 0.061(3) 0.051(3) -0.010(2) 0.000(2) -0.023(2)
C7 0.055(3) 0.056(2) 0.048(2) -0.0018(18) -0.005(2) -0.012(2)
C8 0.075(3) 0.041(2) 0.066(3) -0.007(2) -0.003(3) -0.007(2)
C9 0.045(2) 0.060(2) 0.042(2) -0.0167(17) 0.0011(16) -0.0182(19)
C10 0.049(3) 0.090(3) 0.057(3) -0.020(2) -0.002(2) -0.033(3)
C11 0.046(3) 0.123(5) 0.063(3) -0.021(3) -0.011(2) -0.026(3)
C12 0.052(3) 0.092(4) 0.051(3) -0.011(2) -0.012(2) -0.007(3)
C13 0.051(2) 0.066(3) 0.041(2) -0.0149(18) -0.0014(18) -0.011(2)
C14 0.082(4) 0.059(3) 0.076(4) -0.001(2) -0.010(3) -0.014(3)

loop_
_atom_type_symbol
_atom_type_description
_atom_type_scat_dispersion_real
_atom_type_scat_dispersion_imag
_atom_type_scat_source
C C 0.0033 0.0016 'International Tables Vol C Tables 4.2.6.8 and 6.1.1.4'
H H 0.0000 0.0000 'International Tables Vol C Tables 4.2.6.8 and 6.1.1.4'
N N 0.0061 0.0033 'International Tables Vol C Tables 4.2.6.8 and 6.1.1.4'
O O 0.0106 0.0060 'International Tables Vol C Tables 4.2.6.8 and 6.1.1.4'
S S 0.1246 0.1234 'International Tables Vol C Tables 4.2.6.8 and 6.1.1.4'

loop_
_geom_angle_atom_site_label_1
_geom_angle_atom_site_label_2
_geom_angle_atom_site_label_3
_geom_angle
O2 S1 O1 118.7(2)
O2 S1 N1 111.17(18)
O1 S1 N1 109.26(19)
O2 S1 C9 107.53(19)
O1 S1 C9 107.5(2)
N1 S1 C9 101.08(17)
C1 N1 S1 121.4(3)
C13 N2 C9 117.2(3)
N1 C1 C2 116.9(3)
N1 C1 C8 124.9(4)
C2 C1 C8 118.2(4)
C7 C2 C3 118.2(4)
C7 C2 C1 119.5(4)
C3 C2 C1 122.3(4)
C4 C3 C2 120.6(5)
C4 C3 H3 122(3)
C2 C3 H3 115(4)
C5 C4 C3 121.1(5)
C5 C4 H4 121(3)
C3 C4 H4 118(3)
C4 C5 C6 119.1(5)
C4 C5 H5 125(3)
C6 C5 H5 116(3)
C7 C6 C5 120.8(5)
C7 C6 H6 116(3)
C5 C6 H6 123(2)
C6 C7 C2 120.0(5)
C6 C7 H7 119(2)
C2 C7 H7 121(2)
C1 C8 H8C 107(4)
C1 C8 H8B 107(4)
H8C C8 H8B 111(5)
C1 C8 H8A 106(3)
H8C C8 H8A 111(5)
H8B C8 H8A 114(5)
N2 C9 C10 125.4(4)
N2 C9 S1 114.8(3)
C10 C9 S1 119.7(4)
C11 C10 C9 116.9(5)
C11 C10 H10 120(3)
C9 C10 H10 123(3)
C10 C11 C12 119.6(5)
C10 C11 H11 122(3)
C12 C11 H11 118(3)
C11 C12 C13 119.6(5)
C11 C12 H12 119(4)
C13 C12 H12 121(4)
N2 C13 C12 121.3(4)
N2 C13 C14 115.7(4)
C12 C13 C14 123.0(5)
C13 C14 H14C 113(3)
C13 C14 H14B 109(4)
H14C C14 H14B 118(5)
C13 C14 H14A 109(4)
H14C C14 H14A 103(4)
H14B C14 H14A 103(5)

loop_
_geom_bond_atom_site_label_1
_geom_bond_atom_site_label_2
_geom_bond_distance
S1 O2 1.421(3)
S1 O1 1.427(3)
S1 N1 1.633(4)
S1 C9 1.771(5)
N1 C1 1.287(5)
N2 C13 1.332(5)
N2 C9 1.337(5)
C1 C2 1.471(6)
C1 C8 1.483(6)
C2 C7 1.383(6)
C2 C3 1.392(6)
C3 C4 1.365(7)
C3 H3 0.79(5)
C4 C5 1.349(7)
C4 H4 0.93(5)
C5 C6 1.383(7)
C5 H5 0.90(4)
C6 C7 1.371(6)
C6 H6 1.00(5)
C7 H7 0.96(4)
C8 H8C 0.98(7)
C8 H8B 0.92(7)
C8 H8A 0.91(5)
C9 C10 1.371(6)
C10 C11 1.367(8)
C10 H10 0.89(4)
C11 C12 1.376(7)
C11 H11 0.89(5)
C12 C13 1.394(6)
C12 H12 0.96(6)
C13 C14 1.487(6)
C14 H14C 1.02(5)
C14 H14B 1.08(8)
C14 H14A 0.95(6)
